data_2242139
loop_
_publ_author_name
'Mohana, Marimuthu'
'Thomas Muthiah, Packianathan'
'McMillen, Colin D.'

_publ_section_title
;
 Crystal structure and hydrogen-bonding patterns in 5-fluorocytosinium
 picrate
;
_journal_coeditor_code ZS2375
_journal_issue 3
_journal_name_full 'Acta Crystallographica Section E'
_journal_page_first 361
_journal_page_last 364
_journal_paper_doi 10.1107/S205698901700216X
_journal_volume 73
_journal_year 2017
_chemical_formula_iupac 'C4 H5 F N3 O +, C6 H2 N3 O7 -'
_chemical_formula_moiety 'C4 H5 F N3 O +, C6 H2 N3 O7 -'
_chemical_formula_sum 'C10 H7 F N6 O8'
_chemical_formula_weight 358.22
_chemical_name_systematic
;
5-Fluorocytosinium picrate
;
_space_group_crystal_system orthorhombic
_space_group_IT_number 61
_space_group_name_Hall '-P 2ac 2ab'
_space_group_name_H-M_alt 'P b c a'
_symmetry_space_group_name_Hall '-P 2ac 2ab'
_symmetry_space_group_name_H-M 'P b c a'
_atom_sites_solution_hydrogens geom
_audit_creation_method SHELXL-2016/6
_cell_angle_alpha 90
_cell_angle_beta 90
_cell_angle_gamma 90
_cell_formula_units_Z 8
_cell_length_a 7.7463(15)
_cell_length_b 13.235(3)
_cell_length_c 25.642(5)
_cell_measurement_reflns_used 2779
_cell_measurement_temperature 200(2)
_cell_measurement_theta_max 26.7
_cell_measurement_theta_min 3.1
_cell_volume 2628.9(9)
_computing_cell_refinement
;
CrystalClear (Rigaku/MSC, 2008)
;
_computing_data_collection
;
CrystalClear (Rigaku/MSC, 2008)
;
_computing_data_reduction
;
CrystalClear (Rigaku/MSC, 2008)
;
_computing_molecular_graphics
;
PLATON (Spek, 2009), Mercury (Macrae <i>et al.</i>, 2008) and
<i>POVRay</i> (Cason, 2004)
;
_computing_publication_material
;
PLATON (Spek, 2009) and publCIF (Westrip, 2010)
;
_computing_structure_refinement
;
SHELXL2016 (Sheldrick, 2015)
;
_computing_structure_solution
;
SHELXS97 (Sheldrick, 2008)
;
_diffrn_ambient_temperature 200(2)
_diffrn_detector_area_resol_mean 14.6199
_diffrn_measured_fraction_theta_full 0.997
_diffrn_measured_fraction_theta_max 0.996
_diffrn_measurement_device_type 'Rigaku AFC-8S'
_diffrn_measurement_method '\w scans'
_diffrn_radiation_type MoK\a
_diffrn_radiation_wavelength 0.71073
_diffrn_reflns_av_R_equivalents 0.0406
_diffrn_reflns_limit_h_max 7
_diffrn_reflns_limit_h_min -9
_diffrn_reflns_limit_k_max 16
_diffrn_reflns_limit_k_min -16
_diffrn_reflns_limit_l_max 32
_diffrn_reflns_limit_l_min -32
_diffrn_reflns_number 21815
_diffrn_reflns_theta_full 25.242
_diffrn_reflns_theta_max 26.735
_diffrn_reflns_theta_min 3.072
_exptl_absorpt_coefficient_mu 0.167
_exptl_absorpt_correction_T_max 0.967
_exptl_absorpt_correction_T_min 0.899
_exptl_absorpt_correction_type multi-scan
_exptl_absorpt_process_details multi-scan
_exptl_crystal_colour colorless
_exptl_crystal_density_diffrn 1.810
_exptl_crystal_description prism
_exptl_crystal_F_000 1456
_exptl_crystal_size_max 0.650
_exptl_crystal_size_mid 0.580
_exptl_crystal_size_min 0.200
_refine_diff_density_max 0.280
_refine_diff_density_min -0.363
_refine_ls_extinction_method none
_refine_ls_goodness_of_fit_ref 1.087
_refine_ls_hydrogen_treatment constr
_refine_ls_matrix_type full
_refine_ls_number_parameters 226
_refine_ls_number_reflns 2779
_refine_ls_number_restraints 0
_refine_ls_restrained_S_all 1.087
_refine_ls_R_factor_all 0.0696
_refine_ls_R_factor_gt 0.0582
_refine_ls_shift/su_max 0.000
_refine_ls_shift/su_mean 0.000
_refine_ls_structure_factor_coef Fsqd
_refine_ls_weighting_details 'w=1/[\s^2^(Fo^2^)+(0.1025P)^2^+1.2366P] where P=(Fo^2^+2Fc^2^)/3'
_refine_ls_weighting_scheme calc
_refine_ls_wR_factor_gt 0.1571
_refine_ls_wR_factor_ref 0.1738
_reflns_number_gt 2367
_reflns_number_total 2779
_reflns_threshold_expression 'I > 2\s(I)'
_cod_data_source_file zs2375sup1.cif
_cod_data_source_block I
_cod_database_code 2242139
_shelx_space_group_comment
;
The symmetry employed for this shelxl refinement is uniquely defined
by the following loop, which should always be used as a source of
symmetry information in preference to the above space-group names.
They are only intended as comments.
;
_shelx_estimated_absorpt_t_min 0.899
_shelx_estimated_absorpt_t_max 0.967

loop_
_space_group_symop_operation_xyz
'x, y, z'
'-x+1/2, -y, z+1/2'
'x+1/2, -y+1/2, -z'
'-x, y+1/2, -z+1/2'
'-x, -y, -z'
'x-1/2, y, -z-1/2'
'-x-1/2, y-1/2, z'
'x, -y-1/2, z-1/2'

loop_
_atom_site_type_symbol
_atom_site_label
_atom_site_fract_x
_atom_site_fract_y
_atom_site_fract_z
_atom_site_U_iso_or_equiv
_atom_site_adp_type
_atom_site_calc_flag
_atom_site_occupancy
O O3 0.4311(2) 0.65661(11) 0.61738(6) 0.0381(4) Uani d 1
O O9 0.5493(2) 0.46460(13) 0.62650(7) 0.0440(4) Uani d 1
O O7 0.5646(3) 0.58196(18) 0.85486(7) 0.0566(5) Uani d 1
O O8 0.7432(2) 0.45799(14) 0.68664(7) 0.0469(4) Uani d 1
C C7 0.4418(3) 0.65628(15) 0.66650(8) 0.0317(5) Uani d 1
N N7 0.6116(2) 0.49512(14) 0.66734(7) 0.0353(4) Uani d 1
C C12 0.5282(3) 0.57726(16) 0.69555(8) 0.0317(4) Uani d 1
C C8 0.3714(3) 0.73340(16) 0.70030(8) 0.0338(5) Uani d 1
C C10 0.4631(3) 0.65060(18) 0.77790(8) 0.0365(5) Uani d 1
O O4 0.2970(3) 0.83845(18) 0.63172(8) 0.0664(7) Uani d 1
N N5 0.2811(3) 0.81933(15) 0.67800(8) 0.0390(4) Uani d 1
O O5 0.1900(3) 0.87035(16) 0.70710(7) 0.0595(6) Uani d 1
C C11 0.5410(3) 0.57451(16) 0.74889(8) 0.0344(5) Uani d 1
H H11 0.601989 0.521474 0.765720 0.041 Uiso calc 1
O O6 0.3831(4) 0.70675(18) 0.85946(8) 0.0733(7) Uani d 1
N N6 0.4708(3) 0.64684(16) 0.83447(8) 0.0448(5) Uani d 1
C C9 0.3783(3) 0.72956(17) 0.75414(9) 0.0366(5) Uani d 1
H H9 0.325057 0.780799 0.774507 0.044 Uiso calc 1
F F5 0.2136(2) 0.44284(10) 0.45073(6) 0.0484(4) Uani d 1
O O2 0.0618(2) 0.81443(11) 0.51702(7) 0.0412(4) Uani d 1
N N3 0.1841(2) 0.66094(13) 0.53164(6) 0.0320(4) Uani d 1
H H3 0.209477 0.679151 0.563747 0.038 Uiso calc 1
N N1 0.0672(3) 0.69947(14) 0.45092(7) 0.0371(4) Uani d 1
H H1 0.019456 0.742373 0.429023 0.044 Uiso calc 1
N N4 0.3114(3) 0.50588(14) 0.54809(7) 0.0383(4) Uani d 1
H H4A 0.338817 0.526201 0.579703 0.046 Uiso calc 1
H H4B 0.339680 0.444694 0.537710 0.046 Uiso calc 1
C C2 0.1011(3) 0.73142(15) 0.50045(8) 0.0325(5) Uani d 1
C C4 0.2293(3) 0.56620(15) 0.51674(8) 0.0316(4) Uani d 1
C C5 0.1785(3) 0.53785(16) 0.46564(8) 0.0348(5) Uani d 1
C C6 0.1035(3) 0.60450(18) 0.43367(9) 0.0392(5) Uani d 1
H H6 0.075454 0.585605 0.398941 0.047 Uiso calc 1

loop_
_atom_site_aniso_label
_atom_site_aniso_U_11
_atom_site_aniso_U_22
_atom_site_aniso_U_33
_atom_site_aniso_U_12
_atom_site_aniso_U_13
_atom_site_aniso_U_23
O3 0.0529(10) 0.0359(8) 0.0256(7) -0.0065(7) -0.0044(6) 0.0023(6)
O9 0.0528(10) 0.0445(9) 0.0347(8) 0.0036(7) -0.0071(7) -0.0055(7)
O7 0.0523(11) 0.0861(15) 0.0315(9) -0.0037(10) -0.0075(8) 0.0120(9)
O8 0.0448(9) 0.0477(10) 0.0483(10) 0.0065(7) -0.0101(8) 0.0000(8)
C7 0.0347(10) 0.0337(10) 0.0268(10) -0.0097(8) -0.0011(8) 0.0030(7)
N7 0.0386(10) 0.0369(9) 0.0305(9) -0.0042(7) -0.0001(7) 0.0035(7)
C12 0.0335(10) 0.0331(10) 0.0286(10) -0.0057(8) -0.0010(8) 0.0025(8)
C8 0.0373(11) 0.0315(10) 0.0327(10) -0.0057(8) -0.0022(8) 0.0014(8)
C10 0.0408(12) 0.0434(12) 0.0252(10) -0.0119(9) -0.0015(8) 0.0014(8)
O4 0.0806(15) 0.0708(14) 0.0478(11) 0.0296(11) 0.0199(10) 0.0262(10)
N5 0.0424(10) 0.0379(10) 0.0368(10) -0.0034(8) 0.0003(8) 0.0009(8)
O5 0.0814(15) 0.0547(12) 0.0424(10) 0.0228(10) -0.0041(9) -0.0079(8)
C11 0.0357(11) 0.0380(10) 0.0296(10) -0.0076(8) -0.0047(8) 0.0058(8)
O6 0.122(2) 0.0654(13) 0.0320(9) 0.0087(13) 0.0120(11) -0.0020(9)
N6 0.0538(12) 0.0518(12) 0.0287(10) -0.0135(10) -0.0011(9) 0.0027(8)
C9 0.0396(12) 0.0386(11) 0.0317(11) -0.0097(9) 0.0015(8) -0.0019(8)
F5 0.0673(10) 0.0373(7) 0.0404(8) 0.0123(6) -0.0140(7) -0.0128(6)
O2 0.0538(10) 0.0292(8) 0.0406(9) 0.0029(7) -0.0023(7) -0.0004(6)
N3 0.0404(10) 0.0302(9) 0.0252(8) 0.0019(7) -0.0033(7) -0.0028(6)
N1 0.0491(11) 0.0347(9) 0.0274(9) 0.0077(8) -0.0028(8) 0.0032(7)
N4 0.0514(11) 0.0310(9) 0.0324(9) 0.0053(8) -0.0094(8) -0.0031(7)
C2 0.0380(11) 0.0308(11) 0.0288(10) -0.0023(8) 0.0005(8) 0.0012(8)
C4 0.0360(10) 0.0303(10) 0.0285(10) -0.0039(8) -0.0006(8) 0.0000(8)
C5 0.0439(11) 0.0312(10) 0.0294(10) 0.0031(8) -0.0032(9) -0.0057(8)
C6 0.0473(12) 0.0418(12) 0.0284(10) 0.0055(10) -0.0053(9) -0.0049(8)

loop_
_atom_type_symbol
_atom_type_description
_atom_type_scat_dispersion_real
_atom_type_scat_dispersion_imag
_atom_type_scat_source
C C 0.0033 0.0016 'International Tables Vol C Tables 4.2.6.8 and 6.1.1.4'
H H 0.0000 0.0000 'International Tables Vol C Tables 4.2.6.8 and 6.1.1.4'
N N 0.0061 0.0033 'International Tables Vol C Tables 4.2.6.8 and 6.1.1.4'
O O 0.0106 0.0060 'International Tables Vol C Tables 4.2.6.8 and 6.1.1.4'
F F 0.0171 0.0103 'International Tables Vol C Tables 4.2.6.8 and 6.1.1.4'

loop_
_geom_angle_atom_site_label_1
_geom_angle_atom_site_label_2
_geom_angle_atom_site_label_3
_geom_angle
O3 C7 C8 124.81(19)
O3 C7 C12 123.1(2)
C8 C7 C12 112.08(18)
O9 N7 O8 122.5(2)
O9 N7 C12 119.83(18)
O8 N7 C12 117.63(18)
C11 C12 C7 124.4(2)
C11 C12 N7 116.32(18)
C7 C12 N7 119.24(18)
C9 C8 C7 123.9(2)
C9 C8 N5 116.14(19)
C7 C8 N5 119.89(18)
C9 C10 C11 121.4(2)
C9 C10 N6 119.2(2)
C11 C10 N6 119.5(2)
O4 N5 O5 122.3(2)
O4 N5 C8 119.8(2)
O5 N5 C8 117.87(19)
C12 C11 C10 118.9(2)
C12 C11 H11 120.6
C10 C11 H11 120.6
O6 N6 O7 123.5(2)
O6 N6 C10 118.5(2)
O7 N6 C10 117.9(2)
C10 C9 C8 119.2(2)
C10 C9 H9 120.4
C8 C9 H9 120.4
C4 N3 C2 125.37(17)
C4 N3 H3 117.3
C2 N3 H3 117.3
C6 N1 C2 123.29(18)
C6 N1 H1 118.4
C2 N1 H1 118.4
C4 N4 H4A 120.0
C4 N4 H4B 120.0
H4A N4 H4B 120.0
O2 C2 N1 123.8(2)
O2 C2 N3 121.46(19)
N1 C2 N3 114.70(18)
N4 C4 N3 121.33(19)
N4 C4 C5 123.0(2)
N3 C4 C5 115.65(19)
C6 C5 F5 122.10(19)
C6 C5 C4 120.8(2)
F5 C5 C4 117.05(19)
C5 C6 N1 120.0(2)
C5 C6 H6 120.0
N1 C6 H6 120.0

loop_
_geom_bond_atom_site_label_1
_geom_bond_atom_site_label_2
_geom_bond_distance
O3 C7 1.262(3)
O9 N7 1.222(3)
O7 N6 1.240(3)
O8 N7 1.235(3)
C7 C8 1.446(3)
C7 C12 1.448(3)
N7 C12 1.457(3)
C12 C11 1.372(3)
C8 C9 1.383(3)
C8 N5 1.452(3)
C10 C9 1.377(3)
C10 C11 1.389(3)
C10 N6 1.453(3)
O4 N5 1.219(3)
N5 O5 1.229(3)
C11 H11 0.9500
O6 N6 1.225(3)
C9 H9 0.9500
F5 C5 1.342(2)
O2 C2 1.217(3)
N3 C4 1.357(3)
N3 C2 1.387(3)
N3 H3 0.8800
N1 C6 1.362(3)
N1 C2 1.364(3)
N1 H1 0.8800
N4 C4 1.299(3)
N4 H4A 0.8800
N4 H4B 0.8800
C4 C5 1.419(3)
C5 C6 1.337(3)
C6 H6 0.9500

loop_
_geom_hbond_atom_site_label_D
_geom_hbond_atom_site_label_H
_geom_hbond_atom_site_label_A
_geom_hbond_site_symmetry_A
_geom_hbond_distance_DH
_geom_hbond_distance_HA
_geom_hbond_distance_DA
_geom_hbond_angle_DHA
_geom_hbond_publ_flag
N1 H1 O3 3_466 0.88 1.92 2.794(3) 175 yes
N1 H1 O4 3_466 0.88 2.56 3.021(3) 114 yes
N3 H3 O3 1_555 0.88 2.22 2.915(2) 136 yes
N4 H4A O3 1_555 0.88 2.10 2.828(2) 139 yes
N4 H4A O9 1_555 0.88 2.18 2.782(3) 125 yes
N4 H4B O2 7_545 0.88 1.96 2.832(3) 171 yes
C6 H6 O4 3_466 0.95 2.51 3.003(3) 113 yes

loop_
_geom_torsion_atom_site_label_1
_geom_torsion_atom_site_label_2
_geom_torsion_atom_site_label_3
_geom_torsion_atom_site_label_4
_geom_torsion
_geom_torsion_publ_flag
O4 N5 C8 C7 -16.2(3) no
O4 N5 C8 C9 166.2(2) no
O5 N5 C8 C7 163.6(2) no
O5 N5 C8 C9 -14.0(3) no
O6 N6 C10 C9 9.2(4) no
O6 N6 C10 C11 -170.7(2) no
O7 N6 C10 C9 -171.7(2) no
O7 N6 C10 C11 8.4(3) no
O8 N7 C12 C7 147.0(2) no
O8 N7 C12 C11 -31.8(3) no
O9 N7 C12 C7 -34.0(3) no
O9 N7 C12 C11 147.2(2) no
C2 N1 C6 C5 -1.1(4) no
C6 N1 C2 O2 -176.4(2) no
C6 N1 C2 N3 3.1(3) no
C2 N3 C4 C5 -3.0(3) no
C4 N3 C2 O2 178.6(2) no
C4 N3 C2 N1 -0.9(3) no
C2 N3 C4 N4 178.0(2) no
O3 C7 C8 N5 -0.2(3) no
C8 C7 C12 C11 0.7(3) no
O3 C7 C8 C9 177.2(2) no
C12 C7 C8 N5 179.5(2) no
C12 C7 C8 C9 -3.0(3) no
O3 C7 C12 N7 1.8(3) no
O3 C7 C12 C11 -179.6(2) no
C8 C7 C12 N7 -178.00(19) no
N5 C8 C9 C10 -179.5(2) no
C7 C8 C9 C10 3.0(4) no
C8 C9 C10 N6 179.8(2) no
C8 C9 C10 C11 -0.3(4) no
N6 C10 C11 C12 178.0(2) no
C9 C10 C11 C12 -1.9(3) no
C10 C11 C12 N7 -179.6(2) no
C10 C11 C12 C7 1.7(4) no
N3 C4 C5 F5 -176.70(18) no
N3 C4 C5 C6 5.1(3) no
N4 C4 C5 F5 2.2(3) no
N4 C4 C5 C6 -175.9(2) no
F5 C5 C6 N1 178.7(2) no
C4 C5 C6 N1 -3.3(4) no

_cod_database_fobs_code 2242139
